data_1503971
loop_
_publ_author_name
'Chen, Guofei'
'Fu, Chunling'
'Ma, Shengming'

_publ_section_title
;
 A novel synthesis of 1,3-oxazine-2,4-diones via a simple and efficient
 reaction of CO2 with 2,3-allenamides.
;
_journal_issue 13
_journal_name_full 'Organic letters'
_journal_page_first 2900
_journal_page_last 2903
_journal_paper_doi 10.1021/ol9009046
_journal_volume 11
_journal_year 2009
_chemical_formula_sum 'C14 H15 N O3'
_chemical_formula_weight 285.27
_chemical_name_systematic
; 
 ? 
;
_space_group_IT_number 14
_symmetry_cell_setting monoclinic
_symmetry_space_group_name_Hall '-P 2ybc'
_symmetry_space_group_name_H-M 'P 1 21/c 1'
_atom_sites_solution_hydrogens geom
_atom_sites_solution_primary direct
_atom_sites_solution_secondary difmap
_audit_creation_method SHELXL-97
_cell_angle_alpha 90.00
_cell_angle_beta 90.7310(10)
_cell_angle_gamma 90.00
_cell_formula_units_Z 8
_cell_length_a 6.2715(2)
_cell_length_b 11.4983(4)
_cell_length_c 34.2480(11)
_cell_measurement_temperature 173(2)
_cell_volume 2469.48(14)
_computing_structure_refinement 'SHELXL-97 (Sheldrick, 1997)'
_computing_structure_solution 'SHELXS-97 (Sheldrick, 1990)'
_diffrn_ambient_temperature 173(2)
_diffrn_measured_fraction_theta_full 0.999
_diffrn_measured_fraction_theta_max 0.999
_diffrn_radiation_monochromator graphite
_diffrn_radiation_source 'fine-focus sealed tube'
_diffrn_radiation_type MoK\a
_diffrn_radiation_wavelength 0.71073
_diffrn_reflns_av_R_equivalents 0.0195
_diffrn_reflns_av_sigmaI/netI 0.0129
_diffrn_reflns_limit_h_max 7
_diffrn_reflns_limit_h_min -7
_diffrn_reflns_limit_k_max 13
_diffrn_reflns_limit_k_min -13
_diffrn_reflns_limit_l_max 40
_diffrn_reflns_limit_l_min -40
_diffrn_reflns_number 27845
_diffrn_reflns_theta_full 25.01
_diffrn_reflns_theta_max 25.01
_diffrn_reflns_theta_min 1.87
_exptl_absorpt_coefficient_mu 0.093
_exptl_absorpt_correction_T_max 1
_exptl_absorpt_correction_T_min 0.851726
_exptl_absorpt_correction_type multi-scan
_exptl_crystal_colour colorless
_exptl_crystal_density_diffrn 1.319
_exptl_crystal_density_method 'not measured'
_exptl_crystal_description block
_exptl_crystal_F_000 1040
_exptl_crystal_size_max 0.426
_exptl_crystal_size_mid 0.418
_exptl_crystal_size_min 0.225
_refine_diff_density_max 0.163
_refine_diff_density_min -0.207
_refine_diff_density_rms 0.039
_refine_ls_extinction_method none
_refine_ls_goodness_of_fit_ref 1.047
_refine_ls_hydrogen_treatment constr
_refine_ls_matrix_type full
_refine_ls_number_parameters 329
_refine_ls_number_reflns 4366
_refine_ls_number_restraints 0
_refine_ls_restrained_S_all 1.047
_refine_ls_R_factor_all 0.0389
_refine_ls_R_factor_gt 0.0355
_refine_ls_shift/su_max 0.000
_refine_ls_shift/su_mean 0.000
_refine_ls_structure_factor_coef Fsqd
_refine_ls_weighting_details 'calc w=1/[\s^2^(Fo^2^)+(0.0399P)^2^+0.9806P] where P=(Fo^2^+2Fc^2^)/3'
_refine_ls_weighting_scheme calc
_refine_ls_wR_factor_gt 0.0876
_refine_ls_wR_factor_ref 0.0903
_reflns_number_gt 4005
_reflns_number_total 4366
_reflns_threshold_expression >2sigma(I)
_cod_data_source_file ol9009046_si_002.cif
_cod_data_source_block z
_cod_depositor_comments
;
The following automatic conversions were performed:

'_symmetry_cell_setting' value 'Monoclinic' changed to 'monoclinic'
according to /home/saulius/struct/CIF-dictionaries/cif_core.dic
dictionary named 'cif_core.dic' version 2.4.2 from 2011-04-26.

Automatic conversion script
Id: cif_fix_values 1715 2011-07-08 13:25:40Z adriana 

2017-03-17
Z value and formula fixed to values more according to usual
chemical conventions.                 miguel
;
_cod_original_formula_sum 'C112 H120 N8 O24'
_cod_original_formula_weight 1962.16
_cod_original_formula_units_Z 1
_cod_original_sg_symbol_H-M P2(1)/c
_cod_database_code 1503971

loop_
_symmetry_equiv_pos_as_xyz
'x, y, z'
'-x, y+1/2, -z+1/2'
'-x, -y, -z'
'x, -y-1/2, z-1/2'

loop_
_atom_site_label
_atom_site_type_symbol
_atom_site_fract_x
_atom_site_fract_y
_atom_site_fract_z
_atom_site_U_iso_or_equiv
_atom_site_adp_type
_atom_site_occupancy
_atom_site_symmetry_multiplicity
_atom_site_calc_flag
_atom_site_refinement_flags
O1 O 0.19171(15) 0.76643(8) 0.23129(3) 0.0328(2) Uani 1 1 d .
O2 O 0.46497(15) 0.84869(9) 0.20228(3) 0.0368(2) Uani 1 1 d .
O3 O -0.10861(17) 0.74096(10) 0.12795(3) 0.0420(3) Uani 1 1 d .
N1 N 0.18558(17) 0.79230(9) 0.16367(3) 0.0264(2) Uani 1 1 d .
C1 C 0.2880(2) 0.95936(12) 0.12198(4) 0.0291(3) Uani 1 1 d .
C2 C 0.4638(3) 1.02937(14) 0.12881(4) 0.0429(4) Uani 1 1 d .
H2A H 0.5951 0.9960 0.1373 0.052 Uiso 1 1 calc R
C3 C 0.4473(4) 1.14888(17) 0.12325(5) 0.0651(6) Uani 1 1 d .
H3A H 0.5678 1.1972 0.1280 0.078 Uiso 1 1 calc R
C4 C 0.2578(5) 1.19749(16) 0.11098(6) 0.0735(7) Uani 1 1 d .
H4A H 0.2470 1.2792 0.1075 0.088 Uiso 1 1 calc R
C5 C 0.0849(4) 1.12788(17) 0.10384(5) 0.0646(6) Uani 1 1 d .
H5A H -0.0457 1.1615 0.0951 0.078 Uiso 1 1 calc R
C6 C 0.0987(3) 1.00879(14) 0.10925(4) 0.0418(4) Uani 1 1 d .
H6A H -0.0221 0.9610 0.1042 0.050 Uiso 1 1 calc R
C7 C 0.3013(2) 0.82974(12) 0.12830(4) 0.0288(3) Uani 1 1 d .
H7A H 0.2404 0.7894 0.1052 0.035 Uiso 1 1 calc R
H7B H 0.4530 0.8067 0.1309 0.035 Uiso 1 1 calc R
C8 C -0.0205(2) 0.74598(11) 0.15979(4) 0.0296(3) Uani 1 1 d .
C9 C -0.1116(2) 0.70499(12) 0.19589(4) 0.0299(3) Uani 1 1 d .
H9A H -0.2494 0.6707 0.1955 0.036 Uiso 1 1 calc R
C10 C 0.2923(2) 0.80569(11) 0.19860(4) 0.0280(3) Uani 1 1 d .
C11 C -0.0062(2) 0.71450(11) 0.22959(4) 0.0292(3) Uani 1 1 d .
C12 C -0.0702(2) 0.67292(14) 0.26927(4) 0.0367(3) Uani 1 1 d .
H12A H -0.0564 0.7401 0.2877 0.044 Uiso 1 1 calc R
C13 C 0.0817(3) 0.5778(2) 0.28349(5) 0.0658(6) Uani 1 1 d .
H13A H 0.2280 0.6078 0.2840 0.099 Uiso 1 1 calc R
H13B H 0.0726 0.5110 0.2658 0.099 Uiso 1 1 calc R
H13C H 0.0421 0.5536 0.3099 0.099 Uiso 1 1 calc R
C14 C -0.2995(2) 0.63184(15) 0.27011(4) 0.0422(4) Uani 1 1 d .
H14A H -0.3935 0.6939 0.2604 0.063 Uiso 1 1 calc R
H14B H -0.3376 0.6121 0.2970 0.063 Uiso 1 1 calc R
H14C H -0.3159 0.5630 0.2535 0.063 Uiso 1 1 calc R
O4 O 0.52874(13) 0.25927(8) 0.02839(3) 0.0273(2) Uani 1 1 d .
O5 O 0.22887(16) 0.56464(8) 0.03812(3) 0.0397(3) Uani 1 1 d .
O6 O 0.79681(14) 0.32975(9) 0.06333(3) 0.0347(2) Uani 1 1 d .
N2 N 0.51310(16) 0.44890(9) 0.05247(3) 0.0254(2) Uani 1 1 d .
C15 C 0.5557(2) 0.50260(11) 0.12129(4) 0.0271(3) Uani 1 1 d .
C16 C 0.3538(2) 0.52180(12) 0.13616(4) 0.0322(3) Uani 1 1 d .
H16A H 0.2484 0.5591 0.1204 0.039 Uiso 1 1 calc R
C17 C 0.3046(2) 0.48711(13) 0.17373(4) 0.0371(3) Uani 1 1 d .
H17A H 0.1660 0.5008 0.1836 0.045 Uiso 1 1 calc R
C18 C 0.4564(3) 0.43273(13) 0.19682(4) 0.0383(3) Uani 1 1 d .
H18A H 0.4227 0.4088 0.2226 0.046 Uiso 1 1 calc R
C19 C 0.6573(2) 0.41328(13) 0.18230(4) 0.0389(3) Uani 1 1 d .
H19A H 0.7622 0.3759 0.1981 0.047 Uiso 1 1 calc R
C20 C 0.7073(2) 0.44794(12) 0.14474(4) 0.0332(3) Uani 1 1 d .
H20A H 0.8462 0.4342 0.1350 0.040 Uiso 1 1 calc R
C21 C 0.6049(2) 0.53618(12) 0.07975(4) 0.0298(3) Uani 1 1 d .
H21A H 0.5440 0.6138 0.0739 0.036 Uiso 1 1 calc R
H21B H 0.7613 0.5404 0.0764 0.036 Uiso 1 1 calc R
C22 C 0.3146(2) 0.47029(11) 0.03456(4) 0.0272(3) Uani 1 1 d .
C23 C 0.2257(2) 0.37280(11) 0.01332(4) 0.0268(3) Uani 1 1 d .
H23A H 0.0923 0.3810 0.0002 0.032 Uiso 1 1 calc R
C24 C 0.6246(2) 0.34649(11) 0.04899(3) 0.0255(3) Uani 1 1 d .
C25 C 0.32838(19) 0.27158(11) 0.01195(3) 0.0249(3) Uani 1 1 d .
C26 C 0.2543(2) 0.15861(12) -0.00509(4) 0.0295(3) Uani 1 1 d .
H26A H 0.2691 0.0984 0.0158 0.035 Uiso 1 1 calc R
C27 C 0.3952(2) 0.12056(14) -0.03896(4) 0.0411(4) Uani 1 1 d .
H27A H 0.5453 0.1240 -0.0308 0.062 Uiso 1 1 calc R
H27B H 0.3717 0.1726 -0.0613 0.062 Uiso 1 1 calc R
H27D H 0.3587 0.0407 -0.0465 0.062 Uiso 1 1 calc R
C28 C 0.0203(2) 0.16212(14) -0.01732(5) 0.0422(4) Uani 1 1 d .
H28A H -0.0236 0.0853 -0.0268 0.063 Uiso 1 1 calc R
H28B H 0.0002 0.2196 -0.0382 0.063 Uiso 1 1 calc R
H28D H -0.0663 0.1838 0.0052 0.063 Uiso 1 1 calc R

loop_
_atom_site_aniso_label
_atom_site_aniso_U_11
_atom_site_aniso_U_22
_atom_site_aniso_U_33
_atom_site_aniso_U_23
_atom_site_aniso_U_13
_atom_site_aniso_U_12
O1 0.0356(5) 0.0391(6) 0.0239(5) 0.0021(4) 0.0010(4) -0.0072(4)
O2 0.0331(5) 0.0441(6) 0.0333(5) 0.0043(4) -0.0009(4) -0.0061(4)
O3 0.0482(6) 0.0493(7) 0.0283(5) 0.0050(4) -0.0077(4) -0.0129(5)
N1 0.0327(6) 0.0232(6) 0.0232(5) 0.0012(4) 0.0023(4) 0.0007(4)
C1 0.0413(7) 0.0270(7) 0.0192(6) -0.0005(5) 0.0081(5) -0.0007(6)
C2 0.0567(9) 0.0434(9) 0.0289(7) -0.0023(6) 0.0094(7) -0.0160(7)
C3 0.1170(18) 0.0417(10) 0.0371(9) -0.0076(8) 0.0264(10) -0.0383(12)
C4 0.148(2) 0.0251(9) 0.0483(11) 0.0069(8) 0.0452(13) 0.0057(12)
C5 0.0953(15) 0.0451(11) 0.0542(11) 0.0224(9) 0.0266(10) 0.0297(11)
C6 0.0508(9) 0.0379(8) 0.0369(8) 0.0088(7) 0.0071(7) 0.0063(7)
C7 0.0354(7) 0.0284(7) 0.0228(6) 0.0000(5) 0.0058(5) 0.0011(5)
C8 0.0355(7) 0.0240(7) 0.0294(7) 0.0003(5) -0.0013(6) 0.0002(5)
C9 0.0310(7) 0.0279(7) 0.0308(7) 0.0002(5) 0.0017(5) -0.0015(5)
C10 0.0315(7) 0.0255(7) 0.0270(7) 0.0015(5) 0.0020(5) 0.0020(5)
C11 0.0327(7) 0.0250(7) 0.0298(7) -0.0012(5) 0.0042(5) -0.0006(5)
C12 0.0440(8) 0.0422(8) 0.0239(7) -0.0013(6) 0.0050(6) -0.0082(7)
C13 0.0545(10) 0.0956(16) 0.0476(10) 0.0400(10) 0.0059(8) 0.0043(10)
C14 0.0480(9) 0.0478(9) 0.0312(7) 0.0000(7) 0.0100(6) -0.0111(7)
O4 0.0273(4) 0.0265(5) 0.0280(5) -0.0015(4) -0.0016(4) 0.0044(4)
O5 0.0460(6) 0.0274(5) 0.0453(6) -0.0040(4) -0.0120(5) 0.0123(4)
O6 0.0283(5) 0.0398(6) 0.0357(5) -0.0015(4) -0.0057(4) 0.0056(4)
N2 0.0291(5) 0.0245(6) 0.0226(5) 0.0014(4) -0.0015(4) 0.0006(4)
C15 0.0357(7) 0.0187(6) 0.0267(7) -0.0027(5) -0.0041(5) -0.0037(5)
C16 0.0391(7) 0.0264(7) 0.0310(7) -0.0020(6) -0.0047(6) 0.0037(6)
C17 0.0431(8) 0.0350(8) 0.0334(7) -0.0051(6) 0.0046(6) -0.0012(6)
C18 0.0581(9) 0.0310(8) 0.0259(7) -0.0004(6) -0.0004(6) -0.0058(7)
C19 0.0523(9) 0.0349(8) 0.0292(7) 0.0014(6) -0.0134(6) 0.0038(7)
C20 0.0361(7) 0.0328(7) 0.0307(7) -0.0037(6) -0.0063(6) 0.0010(6)
C21 0.0351(7) 0.0248(7) 0.0294(7) 0.0004(5) -0.0036(5) -0.0049(5)
C22 0.0312(7) 0.0274(7) 0.0230(6) 0.0039(5) -0.0001(5) 0.0040(5)
C23 0.0271(6) 0.0299(7) 0.0235(6) 0.0010(5) -0.0013(5) 0.0029(5)
C24 0.0271(7) 0.0292(7) 0.0203(6) 0.0024(5) 0.0012(5) 0.0012(5)
C25 0.0246(6) 0.0309(7) 0.0192(6) 0.0022(5) 0.0024(5) 0.0007(5)
C26 0.0332(7) 0.0263(7) 0.0290(7) -0.0012(5) 0.0017(5) -0.0001(5)
C27 0.0394(8) 0.0422(9) 0.0419(8) -0.0150(7) 0.0044(6) 0.0012(7)
C28 0.0352(8) 0.0396(9) 0.0518(9) -0.0146(7) -0.0004(7) -0.0036(6)

loop_
_atom_type_symbol
_atom_type_description
_atom_type_scat_dispersion_real
_atom_type_scat_dispersion_imag
_atom_type_scat_source
C C 0.0033 0.0016 'International Tables Vol C Tables 4.2.6.8 and 6.1.1.4'
H H 0.0000 0.0000 'International Tables Vol C Tables 4.2.6.8 and 6.1.1.4'
N N 0.0061 0.0033 'International Tables Vol C Tables 4.2.6.8 and 6.1.1.4'
O O 0.0106 0.0060 'International Tables Vol C Tables 4.2.6.8 and 6.1.1.4'

loop_
_geom_angle_atom_site_label_1
_geom_angle_atom_site_label_2
_geom_angle_atom_site_label_3
_geom_angle
C10 O1 C11 122.19(10)
C10 N1 C8 124.34(11)
C10 N1 C7 116.16(11)
C8 N1 C7 119.50(10)
C6 C1 C2 119.60(14)
C6 C1 C7 119.85(13)
C2 C1 C7 120.55(13)
C1 C2 C3 119.62(18)
C1 C2 H2A 120.2
C3 C2 H2A 120.2
C4 C3 C2 120.40(19)
C4 C3 H3A 119.8
C2 C3 H3A 119.8
C5 C4 C3 119.84(17)
C5 C4 H4A 120.1
C3 C4 H4A 120.1
C4 C5 C6 120.4(2)
C4 C5 H5A 119.8
C6 C5 H5A 119.8
C1 C6 C5 120.09(18)
C1 C6 H6A 120.0
C5 C6 H6A 120.0
N1 C7 C1 112.15(10)
N1 C7 H7A 109.2
C1 C7 H7A 109.2
N1 C7 H7B 109.2
C1 C7 H7B 109.2
H7A C7 H7B 107.9
O3 C8 N1 120.67(12)
O3 C8 C9 124.76(13)
N1 C8 C9 114.57(11)
C11 C9 C8 121.23(12)
C11 C9 H9A 119.4
C8 C9 H9A 119.4
O2 C10 O1 118.46(12)
O2 C10 N1 124.71(12)
O1 C10 N1 116.83(11)
C9 C11 O1 120.72(12)
C9 C11 C12 128.71(13)
O1 C11 C12 110.56(11)
C11 C12 C14 112.46(12)
C11 C12 C13 110.14(12)
C14 C12 C13 111.07(14)
C11 C12 H12A 107.7
C14 C12 H12A 107.7
C13 C12 H12A 107.7
C12 C13 H13A 109.5
C12 C13 H13B 109.5
H13A C13 H13B 109.5
C12 C13 H13C 109.5
H13A C13 H13C 109.5
H13B C13 H13C 109.5
C12 C14 H14A 109.5
C12 C14 H14B 109.5
H14A C14 H14B 109.5
C12 C14 H14C 109.5
H14A C14 H14C 109.5
H14B C14 H14C 109.5
C24 O4 C25 122.04(10)
C24 N2 C22 124.17(11)
C24 N2 C21 116.12(10)
C22 N2 C21 119.50(11)
C20 C15 C16 118.75(12)
C20 C15 C21 120.97(12)
C16 C15 C21 120.23(12)
C17 C16 C15 120.67(13)
C17 C16 H16A 119.7
C15 C16 H16A 119.7
C18 C17 C16 120.16(14)
C18 C17 H17A 119.9
C16 C17 H17A 119.9
C19 C18 C17 119.59(13)
C19 C18 H18A 120.2
C17 C18 H18A 120.2
C18 C19 C20 120.44(13)
C18 C19 H19A 119.8
C20 C19 H19A 119.8
C19 C20 C15 120.39(13)
C19 C20 H20A 119.8
C15 C20 H20A 119.8
N2 C21 C15 109.77(10)
N2 C21 H21A 109.7
C15 C21 H21A 109.7
N2 C21 H21B 109.7
C15 C21 H21B 109.7
H21A C21 H21B 108.2
O5 C22 N2 120.19(12)
O5 C22 C23 125.04(12)
N2 C22 C23 114.75(11)
C25 C23 C22 120.86(12)
C25 C23 H23A 119.6
C22 C23 H23A 119.6
O6 C24 O4 118.99(12)
O6 C24 N2 124.02(12)
O4 C24 N2 116.98(10)
C23 C25 O4 120.95(12)
C23 C25 C26 128.69(12)
O4 C25 C26 110.34(10)
C25 C26 C28 112.22(11)
C25 C26 C27 111.36(11)
C28 C26 C27 111.28(12)
C25 C26 H26A 107.2
C28 C26 H26A 107.2
C27 C26 H26A 107.2
C26 C27 H27A 109.5
C26 C27 H27B 109.5
H27A C27 H27B 109.5
C26 C27 H27D 109.5
H27A C27 H27D 109.5
H27B C27 H27D 109.5
C26 C28 H28A 109.5
C26 C28 H28B 109.5
H28A C28 H28B 109.5
C26 C28 H28D 109.5
H28A C28 H28D 109.5
H28B C28 H28D 109.5

loop_
_geom_bond_atom_site_label_1
_geom_bond_atom_site_label_2
_geom_bond_distance
O1 C10 1.3688(15)
O1 C11 1.3778(16)
O2 C10 1.1956(16)
O3 C8 1.2172(16)
N1 C10 1.3719(17)
N1 C8 1.4028(17)
N1 C7 1.4840(15)
C1 C6 1.381(2)
C1 C2 1.383(2)
C1 C7 1.5082(19)
C2 C3 1.391(3)
C2 H2A 0.9500
C3 C4 1.374(3)
C3 H3A 0.9500
C4 C5 1.368(3)
C4 H4A 0.9500
C5 C6 1.384(2)
C5 H5A 0.9500
C6 H6A 0.9500
C7 H7A 0.9900
C7 H7B 0.9900
C8 C9 1.4474(18)
C9 C11 1.3274(19)
C9 H9A 0.9500
C11 C12 1.5000(18)
C12 C14 1.515(2)
C12 C13 1.526(2)
C12 H12A 1.0000
C13 H13A 0.9800
C13 H13B 0.9800
C13 H13C 0.9800
C14 H14A 0.9800
C14 H14B 0.9800
C14 H14C 0.9800
O4 C24 1.3617(16)
O4 C25 1.3776(15)
O5 C22 1.2175(16)
O6 C24 1.1961(15)
N2 C24 1.3756(16)
N2 C22 1.4027(16)
N2 C21 1.4825(16)
C15 C20 1.3872(19)
C15 C16 1.3886(19)
C15 C21 1.5097(18)
C16 C17 1.385(2)
C16 H16A 0.9500
C17 C18 1.380(2)
C17 H17A 0.9500
C18 C19 1.379(2)
C18 H18A 0.9500
C19 C20 1.387(2)
C19 H19A 0.9500
C20 H20A 0.9500
C21 H21A 0.9900
C21 H21B 0.9900
C22 C23 1.4442(19)
C23 C25 1.3312(18)
C23 H23A 0.9500
C25 C26 1.4956(18)
C26 C28 1.5210(19)
C26 C27 1.5311(18)
C26 H26A 1.0000
C27 H27A 0.9800
C27 H27B 0.9800
C27 H27D 0.9800
C28 H28A 0.9800
C28 H28B 0.9800
C28 H28D 0.9800
